data_4025747
loop_
_publ_author_name
'Ram N. Ram'
'Neeraj Kumar'
'Nem Singh'

_publ_section_title
;
 Synthesis of Chlorinated Bicyclic C-Fused
 Tetrahydrofuro[3,2-c]azetidin-2-ones
;
_journal_name_full 'Journal of Organic Chemistry'
_journal_page_first 7408
_journal_page_last 7411
_journal_paper_doi 10.1021/jo101045z
_journal_volume 75
_journal_year 2010
_chemical_formula_moiety 'C20 H19 Cl2 N O2'
_chemical_formula_sum 'C20 H19 Cl2 N O2'
_chemical_formula_weight 376.26
_chemical_name_systematic
; 
 ? 
;
_space_group_IT_number 14
_symmetry_cell_setting monoclinic
_symmetry_space_group_name_Hall '-P 2ybc'
_symmetry_space_group_name_H-M 'P 1 21/c 1'
_atom_sites_solution_hydrogens geom
_atom_sites_solution_primary direct
_atom_sites_solution_secondary difmap
_audit_creation_method SHELXL-97
_cell_angle_alpha 90.00
_cell_angle_beta 96.717(9)
_cell_angle_gamma 90.00
_cell_formula_units_Z 8
_cell_length_a 11.291(5)
_cell_length_b 15.222(7)
_cell_length_c 21.328(10)
_cell_measurement_reflns_used 6302
_cell_measurement_temperature 273(2)
_cell_measurement_theta_max 23.12
_cell_measurement_theta_min 2.26
_cell_volume 3641(3)
_computing_cell_refinement 'Bruker SMART'
_computing_data_collection 'Bruker SMART'
_computing_data_reduction 'Bruker SAINT'
_computing_molecular_graphics 'Bruker SHELXTL'
_computing_publication_material 'Bruker SHELXTL'
_computing_structure_refinement 'SHELXL-97 (Sheldrick, 1997)'
_computing_structure_solution 'SHELXS-97 (Sheldrick, 1990)'
_diffrn_ambient_temperature 273(2)
_diffrn_measured_fraction_theta_full 0.972
_diffrn_measured_fraction_theta_max 0.972
_diffrn_measurement_device_type 'CCD area detector'
_diffrn_measurement_method 'phi and omega scans'
_diffrn_radiation_monochromator graphite
_diffrn_radiation_source 'fine-focus sealed tube'
_diffrn_radiation_type MoK\a
_diffrn_radiation_wavelength 0.71073
_diffrn_reflns_av_R_equivalents 0.0606
_diffrn_reflns_av_sigmaI/netI 0.0529
_diffrn_reflns_limit_h_max 15
_diffrn_reflns_limit_h_min -14
_diffrn_reflns_limit_k_max 20
_diffrn_reflns_limit_k_min -19
_diffrn_reflns_limit_l_max 28
_diffrn_reflns_limit_l_min -27
_diffrn_reflns_number 41437
_diffrn_reflns_theta_full 28.26
_diffrn_reflns_theta_max 28.26
_diffrn_reflns_theta_min 1.65
_exptl_absorpt_coefficient_mu 0.370
_exptl_absorpt_correction_type none
_exptl_crystal_colour colorless
_exptl_crystal_density_diffrn 1.373
_exptl_crystal_density_method 'not measured'
_exptl_crystal_description block
_exptl_crystal_F_000 1568.0
_exptl_crystal_size_max 0.261
_exptl_crystal_size_mid 0.188
_exptl_crystal_size_min 0.093
_refine_diff_density_max 0.840
_refine_diff_density_min -0.315
_refine_diff_density_rms 0.090
_refine_ls_extinction_method none
_refine_ls_goodness_of_fit_ref 1.615
_refine_ls_hydrogen_treatment constr
_refine_ls_matrix_type full
_refine_ls_number_parameters 454
_refine_ls_number_reflns 8775
_refine_ls_number_restraints 0
_refine_ls_restrained_S_all 1.615
_refine_ls_R_factor_all 0.1319
_refine_ls_R_factor_gt 0.1008
_refine_ls_shift/su_max 0.000
_refine_ls_shift/su_mean 0.000
_refine_ls_structure_factor_coef Fsqd
_refine_ls_weighting_details 'calc w=1/[\s^2^(Fo^2^)+(0.0485P)^2^+0.0000P] where P=(Fo^2^+2Fc^2^)/3'
_refine_ls_weighting_scheme calc
_refine_ls_wR_factor_gt 0.1694
_refine_ls_wR_factor_ref 0.1772
_reflns_number_gt 6426
_reflns_number_total 9020
_reflns_threshold_expression >2sigma(I)
_cod_data_source_file jo101045z_si_007.cif
_cod_data_source_block dharm
_cod_depositor_comments
;
The following automatic conversions were performed:

'_symmetry_cell_setting' value 'Monoclinic' changed to 'monoclinic'
according to the built-in table from CIF Core dictionary named
'cif_core.dic' version 2.4.1 from 2010-06-29.

Automatic conversion script
Id: cif_fix_values 1646 2011-03-28 12:23:43Z adriana 
;
_cod_database_code 4025747

loop_
_symmetry_equiv_pos_as_xyz
'x, y, z'
'-x, y+1/2, -z+1/2'
'-x, -y, -z'
'x, -y-1/2, z-1/2'

loop_
_atom_site_label
_atom_site_type_symbol
_atom_site_fract_x
_atom_site_fract_y
_atom_site_fract_z
_atom_site_U_iso_or_equiv
_atom_site_adp_type
_atom_site_occupancy
_atom_site_symmetry_multiplicity
_atom_site_calc_flag
_atom_site_refinement_flags
_atom_site_disorder_assembly
_atom_site_disorder_group
Cl3 Cl 0.55675(7) 0.94103(5) 0.75244(3) 0.0463(2) Uani 1 1 d . . .
Cl1 Cl -0.06073(7) 0.80125(5) 0.75318(3) 0.0444(2) Uani 1 1 d . . .
Cl2 Cl -0.29921(8) 1.05585(6) 0.63630(4) 0.0586(3) Uani 1 1 d . . .
Cl4 Cl 0.79707(8) 0.69279(6) 0.87614(4) 0.0595(3) Uani 1 1 d . . .
O2 O -0.06575(17) 0.82191(12) 0.57004(8) 0.0352(5) Uani 1 1 d . . .
O4 O 0.56332(16) 0.93111(12) 0.93590(8) 0.0349(5) Uani 1 1 d . . .
N2 N 0.38591(19) 0.87778(15) 0.87029(10) 0.0307(5) Uani 1 1 d . . .
O1 O 0.13832(19) 0.95893(14) 0.72963(10) 0.0503(6) Uani 1 1 d . . .
C23 C 0.4929(2) 0.93484(18) 0.87710(12) 0.0290(6) Uani 1 1 d . . .
N1 N 0.1108(2) 0.87175(14) 0.63761(10) 0.0297(5) Uani 1 1 d . . .
C3 C 0.0041(2) 0.81489(17) 0.62899(12) 0.0290(6) Uani 1 1 d . . .
C29 C 0.2838(2) 0.87745(18) 0.90332(12) 0.0310(6) Uani 1 1 d . . .
O3 O 0.35800(19) 0.78579(15) 0.78041(10) 0.0537(6) Uani 1 1 d . . .
C2 C -0.0403(2) 0.86770(18) 0.68617(11) 0.0290(6) Uani 1 1 d . . .
C22 C 0.5369(2) 0.87838(18) 0.82155(12) 0.0307(6) Uani 1 1 d . . .
C27 C 0.6487(2) 0.82063(19) 0.83324(13) 0.0373(7) Uani 1 1 d . . .
H27A H 0.7169 0.8596 0.8411 0.045 Uiso 1 1 calc R . .
H27B H 0.6570 0.7896 0.7942 0.045 Uiso 1 1 calc R . .
C21 C 0.4133(3) 0.83543(19) 0.81672(13) 0.0347(7) Uani 1 1 d . . .
C6 C -0.1613(3) 0.9974(2) 0.62422(14) 0.0383(7) Uani 1 1 d . . .
C15 C 0.0300(2) 0.71816(18) 0.63995(12) 0.0300(6) Uani 1 1 d . . .
C35 C 0.4661(2) 1.03079(18) 0.86273(12) 0.0293(6) Uani 1 1 d . . .
C7 C -0.1511(2) 0.92660(19) 0.67571(13) 0.0362(7) Uani 1 1 d . . .
H7A H -0.2197 0.8883 0.6671 0.043 Uiso 1 1 calc R . .
H7B H -0.1587 0.9559 0.7154 0.043 Uiso 1 1 calc R . .
C1 C 0.0835(2) 0.91085(19) 0.69224(13) 0.0325(7) Uani 1 1 d . . .
C14 C 0.2131(3) 0.82522(19) 0.54974(13) 0.0363(7) Uani 1 1 d . . .
H14 H 0.1487 0.7894 0.5358 0.044 Uiso 1 1 calc R . .
C9 C 0.2120(2) 0.87488(17) 0.60406(12) 0.0302(6) Uani 1 1 d . . .
C30 C 0.2845(3) 0.9253(2) 0.95852(13) 0.0395(7) Uani 1 1 d . . .
H30 H 0.3508 0.9586 0.9736 0.047 Uiso 1 1 calc R . .
C34 C 0.1840(3) 0.8283(2) 0.88040(14) 0.0398(7) Uani 1 1 d . . .
H34 H 0.1830 0.7963 0.8432 0.048 Uiso 1 1 calc R . .
C26 C 0.6585(3) 0.7521(2) 0.88663(14) 0.0385(7) Uani 1 1 d . . .
C28 C 0.5609(3) 0.6828(2) 0.88081(16) 0.0512(9) Uani 1 1 d . . .
H28A H 0.5823 0.6363 0.9104 0.077 Uiso 1 1 calc R . .
H28B H 0.5516 0.6594 0.8387 0.077 Uiso 1 1 calc R . .
H28C H 0.4872 0.7089 0.8896 0.077 Uiso 1 1 calc R . .
C10 C 0.3083(3) 0.9280(2) 0.62509(14) 0.0427(8) Uani 1 1 d . . .
H10 H 0.3081 0.9613 0.6616 0.051 Uiso 1 1 calc R . .
C20 C -0.0554(3) 0.65593(19) 0.61939(13) 0.0398(7) Uani 1 1 d . . .
H20 H -0.1274 0.6739 0.5974 0.048 Uiso 1 1 calc R . .
C24 C 0.5765(3) 0.8495(2) 0.97005(13) 0.0411(8) Uani 1 1 d . . .
H24A H 0.5029 0.8163 0.9620 0.049 Uiso 1 1 calc R . .
H24B H 0.5896 0.8620 1.0149 0.049 Uiso 1 1 calc R . .
C37 C 0.5335(3) 1.1810(2) 0.86366(16) 0.0506(9) Uani 1 1 d . . .
H37 H 0.5930 1.2224 0.8743 0.061 Uiso 1 1 calc R . .
C33 C 0.0862(3) 0.8278(2) 0.91410(16) 0.0501(9) Uani 1 1 d . . .
H33 H 0.0193 0.7949 0.8993 0.060 Uiso 1 1 calc R . .
C36 C 0.5535(3) 1.0939(2) 0.87891(13) 0.0392(7) Uani 1 1 d . . .
H36 H 0.6264 1.0771 0.9003 0.047 Uiso 1 1 calc R . .
C40 C 0.3592(3) 1.0570(2) 0.83084(14) 0.0441(8) Uani 1 1 d . . .
H40 H 0.3001 1.0156 0.8192 0.053 Uiso 1 1 calc R . .
C11 C 0.4053(3) 0.9304(2) 0.59047(16) 0.0496(9) Uani 1 1 d . . .
H11 H 0.4706 0.9656 0.6042 0.060 Uiso 1 1 calc R . .
C16 C 0.1360(3) 0.6902(2) 0.67270(14) 0.0410(8) Uani 1 1 d . . .
H16 H 0.1938 0.7311 0.6875 0.049 Uiso 1 1 calc R . .
C5 C -0.1806(3) 0.9600(2) 0.55784(14) 0.0432(8) Uani 1 1 d . . .
H5A H -0.1952 1.0083 0.5282 0.052 Uiso 1 1 calc R . .
H5B H -0.2517 0.9237 0.5541 0.052 Uiso 1 1 calc R . .
C8 C -0.0631(3) 1.0674(2) 0.63213(16) 0.0480(8) Uani 1 1 d . . .
H8A H 0.0108 1.0420 0.6230 0.072 Uiso 1 1 calc R . .
H8B H -0.0544 1.0888 0.6747 0.072 Uiso 1 1 calc R . .
H8C H -0.0842 1.1151 0.6036 0.072 Uiso 1 1 calc R . .
C4 C -0.0773(3) 0.9053(2) 0.53887(13) 0.0391(7) Uani 1 1 d . . .
H4A H -0.0890 0.8958 0.4936 0.047 Uiso 1 1 calc R . .
H4B H -0.0037 0.9379 0.5487 0.047 Uiso 1 1 calc R . .
C31 C 0.1847(3) 0.9230(2) 0.99132(14) 0.0499(9) Uani 1 1 d . . .
H31 H 0.1850 0.9544 1.0288 0.060 Uiso 1 1 calc R . .
C25 C 0.6791(3) 0.7932(2) 0.95228(14) 0.0455(8) Uani 1 1 d . . .
H25A H 0.7504 0.8292 0.9548 0.055 Uiso 1 1 calc R . .
H25B H 0.6939 0.7465 0.9832 0.055 Uiso 1 1 calc R . .
C19 C -0.0351(3) 0.5676(2) 0.63107(16) 0.0505(9) Uani 1 1 d . . .
H19 H -0.0938 0.5266 0.6176 0.061 Uiso 1 1 calc R . .
C12 C 0.4063(3) 0.8821(2) 0.53678(15) 0.0488(9) Uani 1 1 d . . .
H12 H 0.4716 0.8850 0.5140 0.059 Uiso 1 1 calc R . .
C32 C 0.0862(3) 0.8749(2) 0.96885(16) 0.0533(10) Uani 1 1 d . . .
H32 H 0.0196 0.8742 0.9907 0.064 Uiso 1 1 calc R . .
C13 C 0.3112(3) 0.8294(2) 0.51619(15) 0.0448(8) Uani 1 1 d . . .
H13 H 0.3125 0.7962 0.4796 0.054 Uiso 1 1 calc R . .
C17 C 0.1568(3) 0.6014(2) 0.68368(15) 0.0520(9) Uani 1 1 d . . .
H17 H 0.2288 0.5830 0.7054 0.062 Uiso 1 1 calc R . .
C39 C 0.3385(3) 1.1449(2) 0.81581(17) 0.0582(10) Uani 1 1 d . . .
H39 H 0.2658 1.1621 0.7943 0.070 Uiso 1 1 calc R . .
C18 C 0.0714(4) 0.5402(2) 0.66250(16) 0.0553(10) Uani 1 1 d . . .
H18 H 0.0859 0.4806 0.6695 0.066 Uiso 1 1 calc R . .
C38 C 0.4256(4) 1.2065(2) 0.83281(17) 0.0576(10) Uani 1 1 d . . .
H38 H 0.4112 1.2654 0.8234 0.069 Uiso 1 1 calc R . .

loop_
_atom_site_aniso_label
_atom_site_aniso_U_11
_atom_site_aniso_U_22
_atom_site_aniso_U_33
_atom_site_aniso_U_23
_atom_site_aniso_U_13
_atom_site_aniso_U_12
Cl3 0.0557(5) 0.0546(5) 0.0298(4) 0.0068(3) 0.0103(3) 0.0058(4)
Cl1 0.0525(5) 0.0519(5) 0.0296(4) 0.0080(3) 0.0080(3) 0.0032(4)
Cl2 0.0443(5) 0.0615(6) 0.0724(6) 0.0157(5) 0.0170(4) 0.0188(4)
Cl4 0.0439(5) 0.0602(6) 0.0757(6) 0.0144(5) 0.0133(4) 0.0187(4)
O2 0.0421(12) 0.0329(11) 0.0282(10) -0.0003(8) -0.0066(9) -0.0043(9)
O4 0.0371(12) 0.0366(12) 0.0282(10) -0.0012(9) -0.0076(8) -0.0047(9)
N2 0.0275(13) 0.0344(14) 0.0299(12) -0.0051(10) 0.0024(10) -0.0085(10)
O1 0.0412(13) 0.0597(15) 0.0485(13) -0.0272(11) -0.0016(10) -0.0077(11)
C23 0.0275(15) 0.0331(16) 0.0258(14) -0.0022(12) 0.0005(11) -0.0070(12)
N1 0.0295(13) 0.0302(13) 0.0293(12) -0.0048(10) 0.0029(10) -0.0090(10)
C3 0.0303(15) 0.0317(16) 0.0240(13) -0.0014(11) -0.0012(11) -0.0055(12)
C29 0.0291(16) 0.0310(16) 0.0324(15) 0.0073(12) 0.0019(12) -0.0024(12)
O3 0.0428(14) 0.0615(15) 0.0550(14) -0.0275(12) -0.0022(11) -0.0090(12)
C2 0.0307(16) 0.0333(16) 0.0229(13) 0.0022(11) 0.0034(11) -0.0031(12)
C22 0.0331(16) 0.0337(16) 0.0252(14) 0.0006(12) 0.0026(12) -0.0021(13)
C27 0.0304(16) 0.0430(18) 0.0394(17) 0.0019(14) 0.0075(13) -0.0012(14)
C21 0.0338(17) 0.0345(17) 0.0343(16) -0.0045(13) -0.0019(13) 0.0005(13)
C6 0.0311(17) 0.0387(18) 0.0458(18) 0.0042(14) 0.0081(13) 0.0055(14)
C15 0.0325(16) 0.0328(16) 0.0253(14) -0.0011(12) 0.0057(12) -0.0062(13)
C35 0.0278(15) 0.0345(16) 0.0259(14) 0.0012(12) 0.0041(11) -0.0028(12)
C7 0.0309(16) 0.0424(18) 0.0365(16) 0.0025(13) 0.0089(13) 0.0006(13)
C1 0.0315(16) 0.0341(16) 0.0308(15) -0.0046(13) -0.0006(12) 0.0005(13)
C14 0.0391(17) 0.0337(17) 0.0358(16) -0.0028(13) 0.0036(13) -0.0020(14)
C9 0.0304(16) 0.0273(15) 0.0329(15) 0.0027(12) 0.0041(12) -0.0005(12)
C30 0.0369(18) 0.049(2) 0.0321(16) 0.0008(14) 0.0017(13) -0.0030(15)
C34 0.0338(17) 0.0421(18) 0.0427(17) 0.0007(14) 0.0010(14) -0.0108(14)
C26 0.0305(16) 0.0376(18) 0.0483(18) 0.0041(14) 0.0082(13) 0.0040(13)
C28 0.050(2) 0.0384(19) 0.067(2) 0.0054(16) 0.0142(17) -0.0051(16)
C10 0.0413(19) 0.045(2) 0.0422(18) -0.0077(15) 0.0069(14) -0.0095(15)
C20 0.0417(19) 0.0382(18) 0.0380(17) -0.0039(14) -0.0012(14) -0.0086(15)
C24 0.052(2) 0.0437(19) 0.0265(15) 0.0062(13) -0.0002(14) 0.0018(16)
C37 0.065(2) 0.0343(19) 0.052(2) 0.0008(15) 0.0069(18) -0.0140(17)
C33 0.0319(18) 0.056(2) 0.061(2) 0.0127(18) 0.0009(16) -0.0098(16)
C36 0.0413(18) 0.0411(18) 0.0338(16) -0.0029(13) -0.0018(13) -0.0087(15)
C40 0.0358(18) 0.047(2) 0.0484(19) 0.0110(15) -0.0014(14) -0.0059(15)
C11 0.0328(19) 0.053(2) 0.063(2) 0.0030(18) 0.0048(16) -0.0109(16)
C16 0.0364(18) 0.0399(19) 0.0456(18) 0.0072(14) 0.0007(14) -0.0043(14)
C5 0.0418(19) 0.0448(19) 0.0413(18) 0.0098(15) -0.0032(14) 0.0009(15)
C8 0.045(2) 0.0379(19) 0.062(2) 0.0005(16) 0.0101(16) -0.0051(15)
C4 0.0481(19) 0.0415(18) 0.0267(15) 0.0031(13) -0.0004(13) 0.0011(15)
C31 0.048(2) 0.072(3) 0.0304(17) 0.0056(16) 0.0070(15) 0.0140(19)
C25 0.0434(19) 0.049(2) 0.0426(18) 0.0146(15) -0.0030(14) 0.0033(16)
C19 0.065(2) 0.0322(19) 0.054(2) -0.0040(15) 0.0051(18) -0.0144(17)
C12 0.0353(19) 0.062(2) 0.051(2) 0.0103(18) 0.0150(16) 0.0069(17)
C32 0.0347(19) 0.080(3) 0.047(2) 0.0244(19) 0.0121(15) 0.0051(18)
C13 0.050(2) 0.046(2) 0.0395(17) -0.0025(15) 0.0117(15) 0.0100(16)
C17 0.051(2) 0.055(2) 0.051(2) 0.0198(17) 0.0073(17) 0.0101(18)
C39 0.046(2) 0.062(3) 0.067(2) 0.0232(19) 0.0051(18) 0.0147(19)
C18 0.084(3) 0.0285(18) 0.056(2) 0.0100(16) 0.019(2) 0.0024(19)
C38 0.076(3) 0.035(2) 0.064(2) 0.0121(17) 0.016(2) 0.0054(19)

loop_
_atom_type_symbol
_atom_type_description
_atom_type_scat_dispersion_real
_atom_type_scat_dispersion_imag
_atom_type_scat_source
C C 0.0033 0.0016 'International Tables Vol C Tables 4.2.6.8 and 6.1.1.4'
H H 0.0000 0.0000 'International Tables Vol C Tables 4.2.6.8 and 6.1.1.4'
N N 0.0061 0.0033 'International Tables Vol C Tables 4.2.6.8 and 6.1.1.4'
O O 0.0106 0.0060 'International Tables Vol C Tables 4.2.6.8 and 6.1.1.4'
Cl Cl 0.1484 0.1585 'International Tables Vol C Tables 4.2.6.8 and 6.1.1.4'

loop_
_geom_angle_atom_site_label_1
_geom_angle_atom_site_label_2
_geom_angle_atom_site_label_3
_geom_angle
_geom_angle_site_symmetry_1
_geom_angle_site_symmetry_3
_geom_angle_publ_flag
C3 O2 C4 119.5(2) . . ?
C23 O4 C24 120.0(2) . . ?
C21 N2 C29 133.1(2) . . ?
C21 N2 C23 95.5(2) . . ?
C29 N2 C23 130.8(2) . . ?
O4 C23 N2 115.7(2) . . ?
O4 C23 C35 107.3(2) . . ?
N2 C23 C35 113.9(2) . . ?
O4 C23 C22 116.7(2) . . ?
N2 C23 C22 86.13(18) . . ?
C35 C23 C22 116.3(2) . . ?
C1 N1 C9 133.4(2) . . ?
C1 N1 C3 95.7(2) . . ?
C9 N1 C3 130.6(2) . . ?
O2 C3 N1 115.5(2) . . ?
O2 C3 C15 106.8(2) . . ?
N1 C3 C15 114.2(2) . . ?
O2 C3 C2 117.0(2) . . ?
N1 C3 C2 86.20(18) . . ?
C15 C3 C2 116.5(2) . . ?
C30 C29 C34 120.3(3) . . ?
C30 C29 N2 119.8(3) . . ?
C34 C29 N2 119.9(3) . . ?
C7 C2 C1 118.7(2) . . ?
C7 C2 C3 120.6(2) . . ?
C1 C2 C3 85.18(19) . . ?
C7 C2 Cl1 105.50(18) . . ?
C1 C2 Cl1 112.09(18) . . ?
C3 C2 Cl1 114.14(19) . . ?
C27 C22 C21 119.4(2) . . ?
C27 C22 C23 120.8(2) . . ?
C21 C22 C23 85.4(2) . . ?
C27 C22 Cl3 105.01(18) . . ?
C21 C22 Cl3 111.85(19) . . ?
C23 C22 Cl3 113.92(19) . . ?
C22 C27 C26 119.7(2) . . ?
C22 C27 H27A 107.4 . . ?
C26 C27 H27A 107.4 . . ?
C22 C27 H27B 107.4 . . ?
C26 C27 H27B 107.4 . . ?
H27A C27 H27B 106.9 . . ?
O3 C21 N2 132.7(3) . . ?
O3 C21 C22 135.3(3) . . ?
N2 C21 C22 92.0(2) . . ?
C5 C6 C8 112.7(3) . . ?
C5 C6 C7 113.3(3) . . ?
C8 C6 C7 114.6(3) . . ?
C5 C6 Cl2 106.3(2) . . ?
C8 C6 Cl2 105.2(2) . . ?
C7 C6 Cl2 103.51(19) . . ?
C16 C15 C20 118.6(3) . . ?
C16 C15 C3 121.2(2) . . ?
C20 C15 C3 120.1(3) . . ?
C40 C35 C36 118.6(3) . . ?
C40 C35 C23 121.5(3) . . ?
C36 C35 C23 119.8(3) . . ?
C6 C7 C2 120.4(2) . . ?
C6 C7 H7A 107.2 . . ?
C2 C7 H7A 107.2 . . ?
C6 C7 H7B 107.2 . . ?
C2 C7 H7B 107.2 . . ?
H7A C7 H7B 106.9 . . ?
O1 C1 N1 132.7(3) . . ?
O1 C1 C2 135.3(3) . . ?
N1 C1 C2 92.0(2) . . ?
C9 C14 C13 119.5(3) . . ?
C9 C14 H14 120.3 . . ?
C13 C14 H14 120.3 . . ?
C14 C9 C10 120.3(3) . . ?
C14 C9 N1 119.4(2) . . ?
C10 C9 N1 120.3(2) . . ?
C29 C30 C31 119.3(3) . . ?
C29 C30 H30 120.4 . . ?
C31 C30 H30 120.4 . . ?
C33 C34 C29 118.8(3) . . ?
C33 C34 H34 120.6 . . ?
C29 C34 H34 120.6 . . ?
C25 C26 C28 113.0(3) . . ?
C25 C26 C27 113.0(3) . . ?
C28 C26 C27 114.9(3) . . ?
C25 C26 Cl4 105.8(2) . . ?
C28 C26 Cl4 105.5(2) . . ?
C27 C26 Cl4 103.37(19) . . ?
C26 C28 H28A 109.5 . . ?
C26 C28 H28B 109.5 . . ?
H28A C28 H28B 109.5 . . ?
C26 C28 H28C 109.5 . . ?
H28A C28 H28C 109.5 . . ?
H28B C28 H28C 109.5 . . ?
C11 C10 C9 118.7(3) . . ?
C11 C10 H10 120.6 . . ?
C9 C10 H10 120.6 . . ?
C19 C20 C15 120.9(3) . . ?
C19 C20 H20 119.6 . . ?
C15 C20 H20 119.5 . . ?
O4 C24 C25 113.3(2) . . ?
O4 C24 H24A 108.9 . . ?
C25 C24 H24A 108.9 . . ?
O4 C24 H24B 108.9 . . ?
C25 C24 H24B 108.9 . . ?
H24A C24 H24B 107.7 . . ?
C38 C37 C36 119.8(3) . . ?
C38 C37 H37 120.1 . . ?
C36 C37 H37 120.1 . . ?
C32 C33 C34 121.2(3) . . ?
C32 C33 H33 119.4 . . ?
C34 C33 H33 119.4 . . ?
C37 C36 C35 120.9(3) . . ?
C37 C36 H36 119.5 . . ?
C35 C36 H36 119.5 . . ?
C35 C40 C39 120.5(3) . . ?
C35 C40 H40 119.7 . . ?
C39 C40 H40 119.7 . . ?
C12 C11 C10 121.1(3) . . ?
C12 C11 H11 119.5 . . ?
C10 C11 H11 119.5 . . ?
C15 C16 C17 120.4(3) . . ?
C15 C16 H16 119.8 . . ?
C17 C16 H16 119.8 . . ?
C6 C5 C4 114.9(2) . . ?
C6 C5 H5A 108.5 . . ?
C4 C5 H5A 108.5 . . ?
C6 C5 H5B 108.5 . . ?
C4 C5 H5B 108.5 . . ?
H5A C5 H5B 107.5 . . ?
C6 C8 H8A 109.5 . . ?
C6 C8 H8B 109.5 . . ?
H8A C8 H8B 109.5 . . ?
C6 C8 H8C 109.5 . . ?
H8A C8 H8C 109.5 . . ?
H8B C8 H8C 109.5 . . ?
O2 C4 C5 113.1(2) . . ?
O2 C4 H4A 109.0 . . ?
C5 C4 H4A 109.0 . . ?
O2 C4 H4B 109.0 . . ?
C5 C4 H4B 109.0 . . ?
H4A C4 H4B 107.8 . . ?
C32 C31 C30 120.6(3) . . ?
C32 C31 H31 119.7 . . ?
C30 C31 H31 119.7 . . ?
C26 C25 C24 114.8(2) . . ?
C26 C25 H25A 108.6 . . ?
C24 C25 H25A 108.6 . . ?
C26 C25 H25B 108.6 . . ?
C24 C25 H25B 108.6 . . ?
H25A C25 H25B 107.5 . . ?
C18 C19 C20 120.1(3) . . ?
C18 C19 H19 119.9 . . ?
C20 C19 H19 119.9 . . ?
C11 C12 C13 120.2(3) . . ?
C11 C12 H12 119.9 . . ?
C13 C12 H12 119.9 . . ?
C31 C32 C33 119.8(3) . . ?
C31 C32 H32 120.1 . . ?
C33 C32 H32 120.1 . . ?
C12 C13 C14 120.2(3) . . ?
C12 C13 H13 119.9 . . ?
C14 C13 H13 119.9 . . ?
C18 C17 C16 120.3(3) . . ?
C18 C17 H17 119.8 . . ?
C16 C17 H17 119.8 . . ?
C38 C39 C40 120.0(3) . . ?
C38 C39 H39 120.0 . . ?
C40 C39 H39 120.0 . . ?
C19 C18 C17 119.6(3) . . ?
C19 C18 H18 120.2 . . ?
C17 C18 H18 120.2 . . ?
C37 C38 C39 120.1(3) . . ?
C37 C38 H38 120.0 . . ?
C39 C38 H38 120.0 . . ?

loop_
_geom_bond_atom_site_label_1
_geom_bond_atom_site_label_2
_geom_bond_distance
_geom_bond_site_symmetry_2
_geom_bond_publ_flag
Cl3 C22 1.792(3) . ?
Cl1 C2 1.788(3) . ?
Cl2 C6 1.838(3) . ?
Cl4 C26 1.842(3) . ?
O2 C3 1.408(3) . ?
O2 C4 1.431(3) . ?
O4 C23 1.406(3) . ?
O4 C24 1.439(3) . ?
N2 C21 1.378(3) . ?
N2 C29 1.419(3) . ?
N2 C23 1.481(3) . ?
O1 C1 1.200(3) . ?
C23 C35 1.515(4) . ?
C23 C22 1.590(4) . ?
N1 C1 1.375(3) . ?
N1 C9 1.418(3) . ?
N1 C3 1.478(3) . ?
C3 C15 1.514(4) . ?
C3 C2 1.589(4) . ?
C29 C30 1.384(4) . ?
C29 C34 1.393(4) . ?
O3 C21 1.203(3) . ?
C2 C7 1.534(4) . ?
C2 C1 1.536(4) . ?
C22 C27 1.534(4) . ?
C22 C21 1.534(4) . ?
C27 C26 1.539(4) . ?
C27 H27A 0.9700 . ?
C27 H27B 0.9700 . ?
C6 C5 1.518(4) . ?
C6 C8 1.532(4) . ?
C6 C7 1.533(4) . ?
C15 C16 1.381(4) . ?
C15 C20 1.386(4) . ?
C35 C40 1.374(4) . ?
C35 C36 1.391(4) . ?
C7 H7A 0.9700 . ?
C7 H7B 0.9700 . ?
C14 C9 1.385(4) . ?
C14 C13 1.389(4) . ?
C14 H14 0.9300 . ?
C9 C10 1.387(4) . ?
C30 C31 1.395(4) . ?
C30 H30 0.9300 . ?
C34 C33 1.386(4) . ?
C34 H34 0.9300 . ?
C26 C25 1.526(4) . ?
C26 C28 1.520(4) . ?
C28 H28A 0.9600 . ?
C28 H28B 0.9600 . ?
C28 H28C 0.9600 . ?
C10 C11 1.391(4) . ?
C10 H10 0.9300 . ?
C20 C19 1.382(4) . ?
C20 H20 0.9300 . ?
C24 C25 1.524(4) . ?
C24 H24A 0.9700 . ?
C24 H24B 0.9700 . ?
C37 C38 1.371(5) . ?
C37 C36 1.377(4) . ?
C37 H37 0.9300 . ?
C33 C32 1.370(5) . ?
C33 H33 0.9300 . ?
C36 H36 0.9300 . ?
C40 C39 1.389(4) . ?
C40 H40 0.9300 . ?
C11 C12 1.362(4) . ?
C11 H11 0.9300 . ?
C16 C17 1.387(4) . ?
C16 H16 0.9300 . ?
C5 C4 1.526(4) . ?
C5 H5A 0.9700 . ?
C5 H5B 0.9700 . ?
C8 H8A 0.9600 . ?
C8 H8B 0.9600 . ?
C8 H8C 0.9600 . ?
C4 H4A 0.9700 . ?
C4 H4B 0.9700 . ?
C31 C32 1.370(5) . ?
C31 H31 0.9300 . ?
C25 H25A 0.9700 . ?
C25 H25B 0.9700 . ?
C19 C18 1.371(5) . ?
C19 H19 0.9300 . ?
C12 C13 1.371(4) . ?
C12 H12 0.9300 . ?
C32 H32 0.9300 . ?
C13 H13 0.9300 . ?
C17 C18 1.379(5) . ?
C17 H17 0.9300 . ?
C39 C38 1.376(5) . ?
C39 H39 0.9300 . ?
C18 H18 0.9300 . ?
C38 H38 0.9300 . ?

loop_
_geom_torsion_atom_site_label_1
_geom_torsion_atom_site_label_2
_geom_torsion_atom_site_label_3
_geom_torsion_atom_site_label_4
_geom_torsion
_geom_torsion_site_symmetry_1
_geom_torsion_site_symmetry_2
_geom_torsion_site_symmetry_3
_geom_torsion_site_symmetry_4
_geom_torsion_publ_flag
C24 O4 C23 N2 35.0(3) . . . . ?
C24 O4 C23 C35 163.4(2) . . . . ?
C24 O4 C23 C22 -64.1(3) . . . . ?
C21 N2 C23 O4 -125.5(2) . . . . ?
C29 N2 C23 O4 62.1(4) . . . . ?
C21 N2 C23 C35 109.4(2) . . . . ?
C29 N2 C23 C35 -63.0(3) . . . . ?
C21 N2 C23 C22 -7.6(2) . . . . ?
C29 N2 C23 C22 180.0(3) . . . . ?
C4 O2 C3 N1 -34.8(3) . . . . ?
C4 O2 C3 C15 -163.0(2) . . . . ?
C4 O2 C3 C2 64.4(3) . . . . ?
C1 N1 C3 O2 125.7(2) . . . . ?
C9 N1 C3 O2 -61.0(4) . . . . ?
C1 N1 C3 C15 -109.8(2) . . . . ?
C9 N1 C3 C15 63.5(3) . . . . ?
C1 N1 C3 C2 7.5(2) . . . . ?
C9 N1 C3 C2 -179.1(3) . . . . ?
C21 N2 C29 C30 177.3(3) . . . . ?
C23 N2 C29 C30 -13.1(4) . . . . ?
C21 N2 C29 C34 -2.0(5) . . . . ?
C23 N2 C29 C34 167.6(3) . . . . ?
O2 C3 C2 C7 -2.8(3) . . . . ?
N1 C3 C2 C7 114.0(3) . . . . ?
C15 C3 C2 C7 -130.8(3) . . . . ?
O2 C3 C2 C1 -123.5(2) . . . . ?
N1 C3 C2 C1 -6.74(18) . . . . ?
C15 C3 C2 C1 108.5(2) . . . . ?
O2 C3 C2 Cl1 124.5(2) . . . . ?
N1 C3 C2 Cl1 -118.82(19) . . . . ?
C15 C3 C2 Cl1 -3.6(3) . . . . ?
O4 C23 C22 C27 2.1(4) . . . . ?
N2 C23 C22 C27 -114.9(3) . . . . ?
C35 C23 C22 C27 130.4(3) . . . . ?
O4 C23 C22 C21 123.8(2) . . . . ?
N2 C23 C22 C21 6.84(19) . . . . ?
C35 C23 C22 C21 -107.9(2) . . . . ?
O4 C23 C22 Cl3 -124.4(2) . . . . ?
N2 C23 C22 Cl3 118.70(19) . . . . ?
C35 C23 C22 Cl3 3.9(3) . . . . ?
C21 C22 C27 C26 -49.0(4) . . . . ?
C23 C22 C27 C26 54.2(4) . . . . ?
Cl3 C22 C27 C26 -175.4(2) . . . . ?
C29 N2 C21 O3 1.5(6) . . . . ?
C23 N2 C21 O3 -170.6(3) . . . . ?
C29 N2 C21 C22 180.0(3) . . . . ?
C23 N2 C21 C22 7.9(2) . . . . ?
C27 C22 C21 O3 -66.0(5) . . . . ?
C23 C22 C21 O3 171.1(4) . . . . ?
Cl3 C22 C21 O3 57.1(4) . . . . ?
C27 C22 C21 N2 115.6(3) . . . . ?
C23 C22 C21 N2 -7.3(2) . . . . ?
Cl3 C22 C21 N2 -121.3(2) . . . . ?
O2 C3 C15 C16 147.1(2) . . . . ?
N1 C3 C15 C16 18.1(4) . . . . ?
C2 C3 C15 C16 -80.1(3) . . . . ?
O2 C3 C15 C20 -35.8(3) . . . . ?
N1 C3 C15 C20 -164.7(2) . . . . ?
C2 C3 C15 C20 97.1(3) . . . . ?
O4 C23 C35 C40 -145.5(3) . . . . ?
N2 C23 C35 C40 -16.1(4) . . . . ?
C22 C23 C35 C40 81.8(3) . . . . ?
O4 C23 C35 C36 38.1(3) . . . . ?
N2 C23 C35 C36 167.5(2) . . . . ?
C22 C23 C35 C36 -94.7(3) . . . . ?
C5 C6 C7 C2 71.0(3) . . . . ?
C8 C6 C7 C2 -60.3(4) . . . . ?
Cl2 C6 C7 C2 -174.3(2) . . . . ?
C1 C2 C7 C6 49.4(4) . . . . ?
C3 C2 C7 C6 -52.9(4) . . . . ?
Cl1 C2 C7 C6 176.0(2) . . . . ?
C9 N1 C1 O1 -1.8(6) . . . . ?
C3 N1 C1 O1 171.3(3) . . . . ?
C9 N1 C1 C2 179.1(3) . . . . ?
C3 N1 C1 C2 -7.8(2) . . . . ?
C7 C2 C1 O1 65.8(4) . . . . ?
C3 C2 C1 O1 -171.8(4) . . . . ?
Cl1 C2 C1 O1 -57.7(4) . . . . ?
C7 C2 C1 N1 -115.2(2) . . . . ?
C3 C2 C1 N1 7.2(2) . . . . ?
Cl1 C2 C1 N1 121.4(2) . . . . ?
C13 C14 C9 C10 -0.4(4) . . . . ?
C13 C14 C9 N1 178.9(3) . . . . ?
C1 N1 C9 C14 178.6(3) . . . . ?
C3 N1 C9 C14 7.7(4) . . . . ?
C1 N1 C9 C10 -2.1(5) . . . . ?
C3 N1 C9 C10 -173.0(3) . . . . ?
C34 C29 C30 C31 0.7(4) . . . . ?
N2 C29 C30 C31 -178.6(3) . . . . ?
C30 C29 C34 C33 -0.4(4) . . . . ?
N2 C29 C34 C33 178.9(3) . . . . ?
C22 C27 C26 C25 -72.1(3) . . . . ?
C22 C27 C26 C28 59.6(4) . . . . ?
C22 C27 C26 Cl4 174.0(2) . . . . ?
C14 C9 C10 C11 0.2(4) . . . . ?
N1 C9 C10 C11 -179.1(3) . . . . ?
C16 C15 C20 C19 -0.3(4) . . . . ?
C3 C15 C20 C19 -177.5(3) . . . . ?
C23 O4 C24 C25 87.8(3) . . . . ?
C29 C34 C33 C32 0.3(5) . . . . ?
C38 C37 C36 C35 0.8(5) . . . . ?
C40 C35 C36 C37 0.3(4) . . . . ?
C23 C35 C36 C37 176.8(3) . . . . ?
C36 C35 C40 C39 -0.7(4) . . . . ?
C23 C35 C40 C39 -177.2(3) . . . . ?
C9 C10 C11 C12 0.3(5) . . . . ?
C20 C15 C16 C17 1.1(4) . . . . ?
C3 C15 C16 C17 178.3(3) . . . . ?
C8 C6 C5 C4 67.6(3) . . . . ?
C7 C6 C5 C4 -64.7(3) . . . . ?
Cl2 C6 C5 C4 -177.7(2) . . . . ?
C3 O2 C4 C5 -88.4(3) . . . . ?
C6 C5 C4 O2 71.8(3) . . . . ?
C29 C30 C31 C32 -0.9(5) . . . . ?
C28 C26 C25 C24 -67.6(3) . . . . ?
C27 C26 C25 C24 65.0(3) . . . . ?
Cl4 C26 C25 C24 177.4(2) . . . . ?
O4 C24 C25 C26 -70.9(3) . . . . ?
C15 C20 C19 C18 -1.1(5) . . . . ?
C10 C11 C12 C13 -0.6(5) . . . . ?
C30 C31 C32 C33 0.8(5) . . . . ?
C34 C33 C32 C31 -0.5(5) . . . . ?
C11 C12 C13 C14 0.4(5) . . . . ?
C9 C14 C13 C12 0.1(5) . . . . ?
C15 C16 C17 C18 -0.6(5) . . . . ?
C35 C40 C39 C38 0.1(5) . . . . ?
C20 C19 C18 C17 1.5(5) . . . . ?
C16 C17 C18 C19 -0.7(5) . . . . ?
C36 C37 C38 C39 -1.5(5) . . . . ?
C40 C39 C38 C37 1.1(5) . . . . ?
